data_4331252
loop_
_publ_author_name
'Tommy Kenny'
'Simon Lamare'
'Shawkat M. Aly'
'Daniel Fortin'
'Gessie Brisard'
'Pierre D. Harvey'

_publ_section_title
;
 Reduced and Oxidized Forms of the Pt-Organometallic Version of
 Polyaniline
;
_journal_name_full 'Inorganic Chemistry'
_journal_page_first 13081
_journal_page_last 13095
_journal_paper_doi 10.1021/ic300775n
_journal_volume 51
_journal_year 2012
_chemical_formula_sum 'C28 H28 Cl4 N2 Si2'
_chemical_formula_weight 590.5
_chemical_name_systematic
;
 ?
;
_space_group_IT_number 14
_symmetry_cell_setting monoclinic
_symmetry_space_group_name_Hall '-P 2yn'
_symmetry_space_group_name_H-M 'P 1 21/n 1'
_atom_sites_solution_hydrogens geom
_atom_sites_solution_primary direct
_atom_sites_solution_secondary difmap
_audit_conform_dict_location ftp://ftp.iucr.org/pub/cif_core.dic
_audit_conform_dict_name cif_core.dic
_audit_conform_dict_version 2.3
_audit_creation_date 2010-03-22T15:41:01-00:00
_audit_creation_method 'WinGX routine CIF_UPDATE'
_cell_angle_alpha 90
_cell_angle_beta 93.96(3)
_cell_angle_gamma 90
_cell_formula_units_Z 4
_cell_length_a 5.9752(19)
_cell_length_b 50.52(3)
_cell_length_c 10.226(6)
_cell_measurement_reflns_used 20
_cell_measurement_temperature 293(2)
_cell_measurement_theta_max 35
_cell_measurement_theta_min 30
_cell_volume 3080(3)
_computing_cell_refinement Difrac
_computing_data_collection Difrac
_computing_data_reduction NRCC+VAX
_computing_structure_refinement 'SHELXL-97 (Sheldrick, 1997)'
_computing_structure_solution 'SHELXS-97 (Sheldrick, 1997)'
_diffrn_ambient_temperature 293(2)
_diffrn_measured_fraction_theta_full 0.955
_diffrn_measured_fraction_theta_max 0.955
_diffrn_measurement_device_type CAD4
_diffrn_measurement_method Omega
_diffrn_radiation_monochromator graphite
_diffrn_radiation_type CuK\a
_diffrn_radiation_wavelength 1.54176
_diffrn_reflns_av_R_equivalents 0
_diffrn_reflns_av_unetI/netI 0.2273
_diffrn_reflns_limit_h_max 7
_diffrn_reflns_limit_h_min -7
_diffrn_reflns_limit_k_max 61
_diffrn_reflns_limit_k_min 0
_diffrn_reflns_limit_l_max 12
_diffrn_reflns_limit_l_min 0
_diffrn_reflns_number 5582
_diffrn_reflns_theta_full 69.99
_diffrn_reflns_theta_max 69.99
_diffrn_reflns_theta_min 3.5
_diffrn_standards_decay_% 0
_diffrn_standards_interval_count 100
_diffrn_standards_number 1
_exptl_absorpt_coefficient_mu 4.388
_exptl_absorpt_correction_T_max 0.8105
_exptl_absorpt_correction_T_min 0.2177
_exptl_absorpt_correction_type psi-scan
_exptl_absorpt_process_details empirical
_exptl_crystal_colour Colorless
_exptl_crystal_density_diffrn 1.274
_exptl_crystal_description Plate
_exptl_crystal_F_000 1224
_exptl_crystal_size_max 0.5
_exptl_crystal_size_mid 0.4
_exptl_crystal_size_min 0.05
_refine_diff_density_max 0.38
_refine_diff_density_min -0.471
_refine_diff_density_rms 0.077
_refine_ls_extinction_method none
_refine_ls_goodness_of_fit_ref 0.85
_refine_ls_hydrogen_treatment none
_refine_ls_matrix_type full
_refine_ls_number_parameters 329
_refine_ls_number_reflns 5582
_refine_ls_number_restraints 3
_refine_ls_restrained_S_all 0.85
_refine_ls_R_factor_all 0.3464
_refine_ls_R_factor_gt 0.1046
_refine_ls_shift/su_max 0
_refine_ls_shift/su_mean 0
_refine_ls_structure_factor_coef Fsqd
_refine_ls_weighting_details 'calc w=1/[\s^2^(Fo^2^)+(0.1200P)^2^+0.0000P] where P=(Fo^2^+2Fc^2^)/3'
_refine_ls_weighting_scheme calc
_refine_ls_wR_factor_gt 0.2133
_refine_ls_wR_factor_ref 0.2865
_reflns_number_gt 1461
_reflns_number_total 5582
_reflns_threshold_expression >2sigma(I)
_cod_data_source_file ic300775n_si_002_10.cif
_cod_data_source_block 4c
_cod_depositor_comments
;
The following automatic conversions were performed:

'_exptl_absorpt_correction_type' value 'Psi-Scan' changed to
'psi-scan' according to the built-in table from CIF Core dictionary
named 'cif_core.dic' version 2.4.1 from 2010-06-29.

Automatic conversion script
Id: cif_fix_values 1891 2012-01-12 08:04:46Z andrius 
;
_cod_database_code 4331252

loop_
_symmetry_equiv_pos_as_xyz
'x, y, z'
'-x+1/2, y+1/2, -z+1/2'
'-x, -y, -z'
'x-1/2, -y-1/2, z-1/2'

loop_
_atom_site_label
_atom_site_type_symbol
_atom_site_fract_x
_atom_site_fract_y
_atom_site_fract_z
_atom_site_U_iso_or_equiv
_atom_site_adp_type
_atom_site_occupancy
_atom_site_symmetry_multiplicity
_atom_site_calc_flag
_atom_site_refinement_flags
_atom_site_disorder_assembly
_atom_site_disorder_group
C3 C -0.134(2) -0.0133(3) 0.228(2) 0.251(10) Uani 1 1 d . . .
H3A H -0.1969 -0.0304 0.2434 0.376 Uiso 1 1 calc R . .
H3B H -0.1878 -0.007 0.1436 0.376 Uiso 1 1 calc R . .
H3C H -0.1773 -0.0012 0.2946 0.376 Uiso 1 1 calc R . .
C1 C 0.258(3) -0.0376(2) 0.1042(11) 0.184(7) Uani 1 1 d . . .
H1A H 0.2002 -0.055 0.1173 0.275 Uiso 1 1 calc R . .
H1B H 0.4187 -0.0383 0.1042 0.275 Uiso 1 1 calc R . .
H1C H 0.1971 -0.0308 0.0216 0.275 Uiso 1 1 calc R . .
C2 C 0.292(3) -0.0273(2) 0.3970(11) 0.156(6) Uani 1 1 d . . .
H2A H 0.2346 -0.0446 0.4138 0.234 Uiso 1 1 calc R . .
H2B H 0.249 -0.0153 0.4632 0.234 Uiso 1 1 calc R . .
H2C H 0.453 -0.0281 0.3983 0.234 Uiso 1 1 calc R . .
C4 C 0.2914(18) 0.0175(2) 0.2078(10) 0.091(3) Uani 1 1 d . . .
C5 C 0.359(2) 0.0390(2) 0.1958(10) 0.094(4) Uani 1 1 d . . .
C6 C 0.455(2) 0.0655(2) 0.1719(9) 0.082(3) Uani 1 1 d . . .
C7 C 0.662(2) 0.0730(2) 0.2236(10) 0.107(4) Uani 1 1 d . . .
H7 H 0.7494 0.0608 0.2724 0.128 Uiso 1 1 calc R . .
C8 C 0.748(2) 0.0982(2) 0.2060(10) 0.102(4) Uani 1 1 d . . .
H8 H 0.8938 0.1025 0.2361 0.122 Uiso 1 1 calc R . .
C9 C 0.6060(19) 0.11728(16) 0.1404(9) 0.077(3) Uani 1 1 d . . .
C10 C 0.3893(18) 0.10952(18) 0.0899(9) 0.084(3) Uani 1 1 d . . .
H10 H 0.2982 0.1217 0.0433 0.101 Uiso 1 1 calc R . .
C11 C 0.3116(18) 0.08421(16) 0.1086(8) 0.076(3) Uani 1 1 d . . .
H11 H 0.1658 0.0796 0.0797 0.092 Uiso 1 1 calc R . .
C12 C 0.5803(18) 0.1646(2) 0.0700(11) 0.076(3) Uani 1 1 d . . .
C13 C 0.6548(16) 0.1772(2) -0.0377(10) 0.073(3) Uani 1 1 d . . .
C14 C 0.5531(19) 0.20011(19) -0.0860(9) 0.075(3) Uani 1 1 d . . .
C15 C 0.3709(19) 0.21102(16) -0.0334(9) 0.071(3) Uani 1 1 d . . .
C16 C 0.2981(16) 0.19820(19) 0.0732(9) 0.072(3) Uani 1 1 d . . .
C17 C 0.394(2) 0.17440(17) 0.1267(8) 0.076(3) Uani 1 1 d . . .
C18 C 0.3402(16) 0.25936(17) -0.0482(8) 0.066(2) Uani 1 1 d . . .
C19 C 0.5461(17) 0.26358(17) 0.0215(8) 0.077(3) Uani 1 1 d . . .
H19 H 0.6359 0.2491 0.046 0.093 Uiso 1 1 calc R . .
C20 C 0.6179(19) 0.2883(2) 0.0542(9) 0.093(3) Uani 1 1 d . . .
H20 H 0.7542 0.2908 0.1023 0.111 Uiso 1 1 calc R . .
C21 C 0.4848(18) 0.3103(2) 0.0149(9) 0.075(3) Uani 1 1 d . . .
C22 C 0.2855(19) 0.30718(18) -0.0540(9) 0.085(3) Uani 1 1 d . . .
H22 H 0.2013 0.3219 -0.0811 0.102 Uiso 1 1 calc R . .
C23 C 0.2036(19) 0.28075(17) -0.0855(8) 0.084(3) Uani 1 1 d . . .
H23 H 0.0638 0.2782 -0.1295 0.101 Uiso 1 1 calc R . .
C24 C 0.5704(19) 0.3374(2) 0.0478(8) 0.084(3) Uani 1 1 d . . .
C25 C 0.644(2) 0.3587(2) 0.0700(11) 0.104(4) Uani 1 1 d . A .
C26A C 1.061(4) 0.3824(5) 0.193(2) 0.139(6) Uani 0.496(11) 1 d PD A 1
H26A H 1.0418 0.3693 0.2593 0.208 Uiso 0.496(11) 1 calc PR A 1
H26B H 1.1237 0.3981 0.2329 0.208 Uiso 0.496(11) 1 calc PR A 1
H26C H 1.16 0.3756 0.1308 0.208 Uiso 0.496(11) 1 calc PR A 1
C27A C 0.615(5) 0.4040(6) 0.255(2) 0.139(6) Uani 0.496(11) 1 d PD A 1
H27A H 0.6306 0.3918 0.327 0.208 Uiso 0.496(11) 1 calc PR A 1
H27B H 0.4592 0.4061 0.2278 0.208 Uiso 0.496(11) 1 calc PR A 1
H27C H 0.6766 0.4209 0.2826 0.208 Uiso 0.496(11) 1 calc PR A 1
C28A C 0.755(5) 0.4114(9) -0.019(3) 0.19(2) Uani 0.496(11) 1 d PD A 1
H28A H 0.8301 0.4277 0.0053 0.289 Uiso 0.496(11) 1 calc PR A 1
H28B H 0.5996 0.4148 -0.0418 0.289 Uiso 0.496(11) 1 calc PR A 1
H28C H 0.8226 0.4038 -0.0932 0.289 Uiso 0.496(11) 1 calc PR A 1
C26B C 1.088(4) 0.3842(5) 0.055(2) 0.139(6) Uani 0.504(11) 1 d PD A 2
H26D H 1.084 0.3792 -0.036 0.208 Uiso 0.504(11) 1 calc PR A 2
H26E H 1.1568 0.3703 0.1075 0.208 Uiso 0.504(11) 1 calc PR A 2
H26F H 1.1744 0.4002 0.0679 0.208 Uiso 0.504(11) 1 calc PR A 2
C27B C 0.779(5) 0.3988(6) 0.259(2) 0.139(6) Uani 0.504(11) 1 d PD A 2
H27D H 0.8534 0.4155 0.2725 0.208 Uiso 0.504(11) 1 calc PR A 2
H27E H 0.8558 0.3856 0.313 0.208 Uiso 0.504(11) 1 calc PR A 2
H27F H 0.6269 0.4003 0.2835 0.208 Uiso 0.504(11) 1 calc PR A 2
C28B C 0.660(7) 0.4153(7) -0.018(3) 0.139(6) Uani 0.504(11) 1 d PD A 2
H28D H 0.675 0.4087 -0.1054 0.208 Uiso 0.504(11) 1 calc PR A 2
H28E H 0.7394 0.4317 -0.0072 0.208 Uiso 0.504(11) 1 calc PR A 2
H28F H 0.5037 0.4181 -0.0057 0.208 Uiso 0.504(11) 1 calc PR A 2
Cl1 Cl 0.2949(5) 0.16159(4) 0.2659(2) 0.0849(8) Uani 1 1 d . . .
Cl2 Cl 0.0689(5) 0.21218(5) 0.1502(2) 0.0908(9) Uani 1 1 d . . .
Cl3 Cl 0.6631(5) 0.21594(5) -0.2174(2) 0.0992(10) Uani 1 1 d . . .
Cl4 Cl 0.8832(5) 0.16408(5) -0.1077(3) 0.1048(10) Uani 1 1 d . . .
N1 N 0.6941(13) 0.14265(15) 0.1254(8) 0.090(3) Uani 1 1 d . . .
H1 H 0.8319 0.145 0.153 0.108 Uiso 1 1 calc R . .
N2 N 0.2651(13) 0.23377(14) -0.0835(6) 0.078(2) Uani 1 1 d . . .
H2 H 0.1498 0.2321 -0.1381 0.093 Uiso 1 1 calc R . .
Si1 Si 0.1790(6) -0.01588(6) 0.2360(3) 0.1025(11) Uani 1 1 d . . .
Si2 Si 0.7796(6) 0.39028(6) 0.1061(3) 0.0988(11) Uani 1 1 d . . .

loop_
_atom_site_aniso_label
_atom_site_aniso_U_11
_atom_site_aniso_U_22
_atom_site_aniso_U_33
_atom_site_aniso_U_23
_atom_site_aniso_U_13
_atom_site_aniso_U_12
C3 0.070(12) 0.180(17) 0.50(3) 0.094(19) -0.007(15) -0.006(12)
C1 0.29(2) 0.093(9) 0.176(11) -0.075(9) 0.048(13) -0.035(13)
C2 0.197(16) 0.124(11) 0.141(10) 0.033(8) -0.028(11) -0.048(11)
C4 0.062(7) 0.075(7) 0.139(9) -0.008(7) 0.021(6) -0.001(7)
C5 0.099(9) 0.058(6) 0.124(8) 0.005(6) -0.007(7) -0.021(7)
C6 0.092(9) 0.062(6) 0.090(7) -0.015(6) -0.006(6) 0.011(7)
C7 0.138(13) 0.057(7) 0.121(9) 0.001(6) -0.024(8) 0.027(8)
C8 0.097(9) 0.061(6) 0.142(9) -0.012(6) -0.026(7) 0.017(7)
C9 0.078(8) 0.039(5) 0.113(8) -0.021(5) -0.001(6) 0.006(5)
C10 0.089(9) 0.048(5) 0.113(8) -0.004(5) -0.011(6) -0.012(6)
C11 0.071(7) 0.042(5) 0.112(7) -0.017(5) -0.017(6) 0.007(5)
C12 0.048(7) 0.074(7) 0.104(8) -0.010(7) -0.015(6) -0.013(6)
C13 0.059(7) 0.066(6) 0.095(7) -0.043(6) 0.003(6) 0.001(6)
C14 0.080(8) 0.053(5) 0.090(7) -0.016(5) -0.002(6) 0.016(6)
C15 0.099(9) 0.036(4) 0.076(7) 0.018(5) -0.013(6) -0.010(6)
C16 0.057(6) 0.061(6) 0.094(7) -0.016(5) -0.015(5) 0.026(5)
C17 0.096(9) 0.053(6) 0.074(7) -0.008(5) -0.019(6) 0.001(6)
C18 0.063(7) 0.054(5) 0.079(6) 0.007(5) -0.011(5) -0.015(5)
C19 0.078(8) 0.044(5) 0.105(7) 0.010(5) -0.032(6) -0.006(5)
C20 0.104(9) 0.072(7) 0.096(7) -0.011(6) -0.038(6) 0.009(7)
C21 0.073(8) 0.063(6) 0.087(7) -0.001(5) -0.001(6) -0.004(6)
C22 0.086(8) 0.050(5) 0.115(8) 0.014(5) -0.022(7) 0.002(6)
C23 0.098(8) 0.050(5) 0.099(7) 0.010(5) -0.028(6) 0.003(6)
C24 0.105(10) 0.069(7) 0.079(7) 0.006(6) 0.011(6) 0.018(7)
C25 0.114(11) 0.047(6) 0.150(10) 0.008(6) -0.005(8) 0.007(7)
C26A 0.155(16) 0.113(10) 0.147(9) -0.039(8) -0.002(11) -0.009(11)
C27A 0.155(16) 0.113(10) 0.147(9) -0.039(8) -0.002(11) -0.009(11)
C28A 0.16(4) 0.30(5) 0.115(19) 0.12(3) -0.04(2) -0.12(4)
C26B 0.155(16) 0.113(10) 0.147(9) -0.039(8) -0.002(11) -0.009(11)
C27B 0.155(16) 0.113(10) 0.147(9) -0.039(8) -0.002(11) -0.009(11)
C28B 0.155(16) 0.113(10) 0.147(9) -0.039(8) -0.002(11) -0.009(11)
Cl1 0.100(2) 0.0637(14) 0.0896(17) 0.0101(13) -0.0020(14) -0.0093(16)
Cl2 0.087(2) 0.0709(15) 0.1135(19) -0.0109(14) -0.0016(15) 0.0069(16)
Cl3 0.105(2) 0.097(2) 0.0940(18) 0.0155(15) -0.0013(16) -0.0131(19)
Cl4 0.104(2) 0.0886(19) 0.121(2) -0.0282(16) 0.0043(17) 0.0020(18)
N1 0.056(5) 0.057(5) 0.149(7) 0.004(5) -0.045(5) 0.000(5)
N2 0.080(6) 0.055(4) 0.092(5) 0.004(4) -0.039(5) -0.008(4)
Si1 0.107(3) 0.0580(17) 0.140(3) 0.0091(18) -0.006(2) -0.0088(19)
Si2 0.104(3) 0.0608(17) 0.127(3) -0.0093(17) -0.027(2) -0.002(2)

loop_
_atom_type_symbol
_atom_type_description
_atom_type_scat_dispersion_real
_atom_type_scat_dispersion_imag
_atom_type_scat_source
C C 0.0181 0.0091 'International Tables Vol C Tables 4.2.6.8 and 6.1.1.4'
H H 0 0 'International Tables Vol C Tables 4.2.6.8 and 6.1.1.4'
Cl Cl 0.3639 0.7018 'International Tables Vol C Tables 4.2.6.8 and 6.1.1.4'
N N 0.0311 0.018 'International Tables Vol C Tables 4.2.6.8 and 6.1.1.4'
Si Si 0.2541 0.3302 'International Tables Vol C Tables 4.2.6.8 and 6.1.1.4'

loop_
_geom_angle_atom_site_label_1
_geom_angle_atom_site_label_2
_geom_angle_atom_site_label_3
_geom_angle
C5 C4 Si1 176.7(11)
C4 C5 C6 175.6(13)
C7 C6 C11 120.0(10)
C7 C6 C5 122.3(10)
C11 C6 C5 117.1(10)
C6 C7 C8 122.4(11)
C7 C8 C9 118.1(11)
N1 C9 C10 123.7(9)
N1 C9 C8 117.2(9)
C10 C9 C8 119.0(9)
C11 C10 C9 121.0(9)
C10 C11 C6 119.2(10)
C13 C12 C17 119.1(10)
C13 C12 N1 121.1(11)
C17 C12 N1 119.7(11)
C12 C13 C14 121.1(10)
C12 C13 Cl4 117.8(9)
C14 C13 Cl4 121.2(9)
C15 C14 C13 122.8(10)
C15 C14 Cl3 118.4(8)
C13 C14 Cl3 118.8(9)
C14 C15 C16 115.5(9)
C14 C15 N2 122.9(9)
C16 C15 N2 121.6(10)
C15 C16 C17 124.3(9)
C15 C16 Cl2 117.7(8)
C17 C16 Cl2 118.0(9)
C12 C17 C16 117.2(10)
C12 C17 Cl1 123.5(8)
C16 C17 Cl1 119.0(9)
C23 C18 C19 120.1(8)
C23 C18 N2 118.2(8)
C19 C18 N2 121.7(8)
C20 C19 C18 121.4(9)
C19 C20 C21 119.5(9)
C22 C21 C20 121.3(10)
C22 C21 C24 120.0(10)
C20 C21 C24 118.7(9)
C21 C22 C23 119.6(9)
C18 C23 C22 118.1(9)
C25 C24 C21 177.4(12)
C24 C25 Si2 175.1(12)
C9 N1 C12 126.5(8)
C15 N2 C18 122.3(7)
C1 Si1 C2 112.1(7)
C1 Si1 C4 108.5(6)
C2 Si1 C4 108.2(5)
C1 Si1 C3 108.7(9)
C2 Si1 C3 111.5(8)
C4 Si1 C3 107.6(6)
C27B Si2 C28A 125(2)
C27B Si2 C25 113.4(11)
C28A Si2 C25 113.1(15)
C27B Si2 C26A 70.4(12)
C28A Si2 C26A 121.6(14)
C25 Si2 C26A 106.3(8)
C27B Si2 C28B 116.4(13)
C28A Si2 C28B 18(2)
C25 Si2 C28B 107.8(13)
C26A Si2 C28B 137.6(16)
C27B Si2 C26B 111.2(12)
C28A Si2 C26B 85.9(15)
C25 Si2 C26B 102.9(8)
C26A Si2 C26B 43.6(9)
C28B Si2 C26B 104.0(14)
C27B Si2 C27A 30.3(11)
C28A Si2 C27A 110.1(16)
C25 Si2 C27A 102.9(10)
C26A Si2 C27A 100.6(11)
C28B Si2 C27A 95.6(15)
C26B Si2 C27A 140.8(11)

loop_
_geom_bond_atom_site_label_1
_geom_bond_atom_site_label_2
_geom_bond_distance
C3 Si1 1.870(15)
C1 Si1 1.824(11)
C2 Si1 1.829(11)
C4 C5 1.169(12)
C4 Si1 1.848(11)
C5 C6 1.481(14)
C6 C7 1.368(14)
C6 C11 1.402(12)
C7 C8 1.388(14)
C8 C9 1.421(12)
C9 N1 1.398(10)
C9 C10 1.416(13)
C10 C11 1.379(11)
C12 C13 1.373(13)
C12 C17 1.379(13)
C12 N1 1.400(12)
C13 C14 1.382(12)
C13 Cl4 1.717(10)
C14 C15 1.363(13)
C14 Cl3 1.732(11)
C15 C16 1.364(12)
C15 N2 1.393(10)
C16 C17 1.426(11)
C16 Cl2 1.773(9)
C17 Cl1 1.707(10)
C18 C23 1.392(11)
C18 C19 1.395(11)
C18 N2 1.407(10)
C19 C20 1.356(11)
C20 C21 1.407(12)
C21 C22 1.350(12)
C21 C24 1.494(13)
C22 C23 1.451(11)
C24 C25 1.181(13)
C25 Si2 1.815(12)
C26A Si2 1.89(2)
C27A Si2 2.00(2)
C28A Si2 1.67(3)
C26B Si2 1.98(3)
C27B Si2 1.63(2)
C28B Si2 1.90(3)

loop_
_geom_torsion_atom_site_label_1
_geom_torsion_atom_site_label_2
_geom_torsion_atom_site_label_3
_geom_torsion_atom_site_label_4
_geom_torsion
Si1 C4 C5 C6 166(11)
C4 C5 C6 C7 -86(17)
C4 C5 C6 C11 102(17)
C11 C6 C7 C8 -6.0(17)
C5 C6 C7 C8 -177.2(10)
C6 C7 C8 C9 5.0(17)
C7 C8 C9 N1 179.0(9)
C7 C8 C9 C10 -3.4(15)
N1 C9 C10 C11 -179.6(9)
C8 C9 C10 C11 3.0(15)
C9 C10 C11 C6 -3.9(15)
C7 C6 C11 C10 5.3(16)
C5 C6 C11 C10 176.9(9)
C17 C12 C13 C14 3.0(14)
N1 C12 C13 C14 -174.8(8)
C17 C12 C13 Cl4 -178.7(6)
N1 C12 C13 Cl4 3.5(12)
C12 C13 C14 C15 -2.1(14)
Cl4 C13 C14 C15 179.6(7)
C12 C13 C14 Cl3 177.0(7)
Cl4 C13 C14 Cl3 -1.2(11)
C13 C14 C15 C16 1.7(13)
Cl3 C14 C15 C16 -177.4(7)
C13 C14 C15 N2 -178.6(8)
Cl3 C14 C15 N2 2.3(12)
C14 C15 C16 C17 -2.3(14)
N2 C15 C16 C17 177.9(8)
C14 C15 C16 Cl2 177.5(6)
N2 C15 C16 Cl2 -2.3(12)
C13 C12 C17 C16 -3.4(13)
N1 C12 C17 C16 174.4(8)
C13 C12 C17 Cl1 -176.3(7)
N1 C12 C17 Cl1 1.5(12)
C15 C16 C17 C12 3.3(13)
Cl2 C16 C17 C12 -176.5(7)
C15 C16 C17 Cl1 176.5(8)
Cl2 C16 C17 Cl1 -3.3(10)
C23 C18 C19 C20 0.0(15)
N2 C18 C19 C20 179.5(9)
C18 C19 C20 C21 -1.4(16)
C19 C20 C21 C22 0.6(16)
C19 C20 C21 C24 -177.9(9)
C20 C21 C22 C23 1.6(16)
C24 C21 C22 C23 -180.0(9)
C19 C18 C23 C22 2.2(14)
N2 C18 C23 C22 -177.4(8)
C21 C22 C23 C18 -2.9(15)
C22 C21 C24 C25 -10E1(3)
C20 C21 C24 C25 8E1(3)
C21 C24 C25 Si2 -6E1(3)
C10 C9 N1 C12 5.9(16)
C8 C9 N1 C12 -176.7(10)
C13 C12 N1 C9 -120.7(11)
C17 C12 N1 C9 61.6(13)
C14 C15 N2 C18 -84.6(11)
C16 C15 N2 C18 95.1(12)
C23 C18 N2 C15 -169.4(9)
C19 C18 N2 C15 11.0(15)
C5 C4 Si1 C1 -17E1(2)
C5 C4 Si1 C2 -5E1(2)
C5 C4 Si1 C3 7E1(2)
C24 C25 Si2 C27B -94(13)
C24 C25 Si2 C28A 117(13)
C24 C25 Si2 C26A -19(13)
C24 C25 Si2 C28B 136(12)
C24 C25 Si2 C26B 26(13)
C24 C25 Si2 C27A -124(13)
